data_2015545
loop_
_publ_author_name
'Chen, Xue-An'
'Zhang, Li'
'Chang, Xin-An'
'Zang, He-Gui'
'Xiao, Wei-Qiang'

_publ_section_title
;
 Lithium dioxobis[trioxoiodato(V)]vanadate, Li[VO~2~(IO~3~)~2~]
;
_journal_coeditor_code EM3001
_journal_issue 9
_journal_name_full 'Acta Crystallographica Section C'
_journal_page_first i76
_journal_page_last i78
_journal_paper_doi 10.1107/S0108270106027193
_journal_volume 62
_journal_year 2006
_chemical_formula_iupac 'Li [V O2 (I O3)2]'
_chemical_formula_moiety 'I2 O8 V - , Li +'
_chemical_formula_sum 'I2 Li O8 V'
_chemical_formula_weight 439.68
_chemical_name_systematic
;
Lithium bis[iodato(V)]dioxovanadate
;
_space_group_IT_number 14
_symmetry_cell_setting monoclinic
_symmetry_space_group_name_Hall '-P 2ybc'
_symmetry_space_group_name_H-M 'P 1 21/c 1'
_atom_sites_solution_primary direct
_atom_sites_solution_secondary difmap
_audit_creation_method SHELXL97
_cell_angle_alpha 90.00
_cell_angle_beta 118.28(3)
_cell_angle_gamma 90.00
_cell_formula_units_Z 4
_cell_length_a 9.994(2)
_cell_length_b 5.2020(10)
_cell_length_c 13.798(3)
_cell_measurement_reflns_used 25
_cell_measurement_temperature 290
_cell_measurement_theta_max 22.42
_cell_measurement_theta_min 20.16
_cell_volume 631.7(3)
_computing_cell_refinement 'Rigaku/AFC Diffractometer Control Software'
_computing_data_collection
;
Rigaku/AFC Diffractometer Control Software (Rigaku Corporation, 1994)
;
_computing_data_reduction 'Rigaku/AFC Diffractometer Control Software'
_computing_molecular_graphics 'ATOMS (Dowty, 1999)'
_computing_publication_material SHELXL97
_computing_structure_refinement 'SHELXL97 (Sheldrick, 1997)'
_computing_structure_solution 'SHELXS97 (Sheldrick, 1997)'
_diffrn_ambient_temperature 290
_diffrn_measured_fraction_theta_full 1.000
_diffrn_measured_fraction_theta_max 1.000
_diffrn_measurement_device_type 'Rigaku AFC-7R'
_diffrn_measurement_method \w/2\q
_diffrn_radiation_monochromator graphite
_diffrn_radiation_source 'fine-focus sealed tube'
_diffrn_radiation_type MoK\a
_diffrn_radiation_wavelength 0.71073
_diffrn_reflns_av_R_equivalents 0.0082
_diffrn_reflns_av_sigmaI/netI 0.0121
_diffrn_reflns_limit_h_max 14
_diffrn_reflns_limit_h_min -16
_diffrn_reflns_limit_k_max 8
_diffrn_reflns_limit_k_min 0
_diffrn_reflns_limit_l_max 22
_diffrn_reflns_limit_l_min 0
_diffrn_reflns_number 3029
_diffrn_reflns_theta_full 34.96
_diffrn_reflns_theta_max 34.96
_diffrn_reflns_theta_min 2.31
_diffrn_standards_decay_% 1.84
_diffrn_standards_interval_count 150
_diffrn_standards_interval_time 120
_diffrn_standards_number 3
_exptl_absorpt_coefficient_mu 11.348
_exptl_absorpt_correction_T_max 0.313
_exptl_absorpt_correction_T_min 0.125
_exptl_absorpt_correction_type psi-scan
_exptl_absorpt_process_details '(Kopfmann & Huber, 1968)'
_exptl_crystal_colour yellow
_exptl_crystal_density_diffrn 4.623
_exptl_crystal_density_method 'not measured'
_exptl_crystal_description block
_exptl_crystal_F_000 784
_exptl_crystal_size_max 0.2
_exptl_crystal_size_mid 0.2
_exptl_crystal_size_min 0.1
_refine_diff_density_max 2.575
_refine_diff_density_min -2.601
_refine_ls_extinction_method none
_refine_ls_goodness_of_fit_ref 1.254
_refine_ls_matrix_type full
_refine_ls_number_parameters 104
_refine_ls_number_reflns 2777
_refine_ls_number_restraints 0
_refine_ls_restrained_S_all 1.254
_refine_ls_R_factor_all 0.0369
_refine_ls_R_factor_gt 0.0360
_refine_ls_shift/su_max 0.001
_refine_ls_shift/su_mean 0.000
_refine_ls_structure_factor_coef Fsqd
_refine_ls_weighting_details 'calc w = 1/[\s^2^(Fo^2^)+(0.0331P)^2^+13.2592P] where P=(Fo^2^+2Fc^2^)/3'
_refine_ls_weighting_scheme calc
_refine_ls_wR_factor_gt 0.1012
_refine_ls_wR_factor_ref 0.1016
_reflns_number_gt 2681
_reflns_number_total 2777
_reflns_threshold_expression I>2\s(I)
_cod_data_source_file em3001.cif
_cod_data_source_block I
_cod_database_code 2015545

loop_
_symmetry_equiv_pos_as_xyz
'x, y, z'
'-x, y+1/2, -z+1/2'
'-x, -y, -z'
'x, -y-1/2, z-1/2'

loop_
_atom_site_type_symbol
_atom_site_label
_atom_site_fract_x
_atom_site_fract_y
_atom_site_fract_z
_atom_site_U_iso_or_equiv
_atom_site_adp_type
_atom_site_calc_flag
_atom_site_occupancy
I I1 0.57929(3) 0.30811(6) 0.67238(2) 0.00600(8) Uani d 1
I I2 0.07444(3) 0.32376(6) 0.66973(2) 0.00558(8) Uani d 1
V V1 0.26661(10) 0.77925(16) 0.55011(7) 0.00729(14) Uani d 1
O O1 0.6885(5) 0.5834(9) 0.6730(4) 0.0137(7) Uani d 1
O O2 0.3883(4) 0.4125(7) 0.5782(3) 0.0103(6) Uani d 1
O O3 0.5714(4) 0.3814(8) 0.8005(3) 0.0089(6) Uani d 1
O O4 0.0777(5) 0.4328(8) 0.7941(3) 0.0112(6) Uani d 1
O O5 0.1877(5) 0.5828(9) 0.6584(3) 0.0140(7) Uani d 1
O O6 -0.1151(4) 0.4451(7) 0.5678(3) 0.0100(6) Uani d 1
O O7 0.1511(5) 1.0191(8) 0.5299(3) 0.0128(7) Uani d 1
O O8 0.3593(5) 0.8869(9) 0.4864(3) 0.0140(7) Uani d 1
Li Li1 0.2400(9) 0.2272(16) 0.4400(7) 0.0023(12) Uiso d 1

loop_
_atom_site_aniso_label
_atom_site_aniso_U_11
_atom_site_aniso_U_22
_atom_site_aniso_U_33
_atom_site_aniso_U_12
_atom_site_aniso_U_13
_atom_site_aniso_U_23
I1 0.00596(13) 0.00648(13) 0.00548(12) 0.00022(8) 0.00264(9) -0.00006(8)
I2 0.00557(12) 0.00554(12) 0.00575(12) -0.00056(8) 0.00276(9) -0.00036(8)
V1 0.0082(3) 0.0062(3) 0.0067(3) -0.0006(2) 0.0028(3) 0.0002(2)
O1 0.0121(16) 0.0151(18) 0.0156(17) -0.0053(14) 0.0079(14) -0.0023(14)
O2 0.0094(14) 0.0070(14) 0.0098(14) 0.0005(12) 0.0007(12) -0.0017(12)
O3 0.0108(14) 0.0114(15) 0.0058(13) 0.0022(12) 0.0050(12) -0.0010(12)
O4 0.0157(16) 0.0110(16) 0.0083(14) 0.0036(13) 0.0068(13) -0.0023(12)
O5 0.0119(16) 0.0171(18) 0.0132(16) -0.0073(14) 0.0060(14) 0.0007(14)
O6 0.0080(14) 0.0070(14) 0.0101(14) 0.0000(12) 0.0003(12) -0.0009(12)
O7 0.0108(15) 0.0118(16) 0.0143(16) 0.0029(13) 0.0047(13) -0.0018(13)
O8 0.0168(17) 0.0139(17) 0.0141(16) -0.0016(14) 0.0096(14) -0.0011(14)

loop_
_atom_type_symbol
_atom_type_description
_atom_type_scat_dispersion_real
_atom_type_scat_dispersion_imag
_atom_type_scat_source
Li Li -0.0003 0.0001 'International Tables Vol C Tables 4.2.6.8 and 6.1.1.4'
O O 0.0106 0.0060 'International Tables Vol C Tables 4.2.6.8 and 6.1.1.4'
V V 0.3005 0.5294 'International Tables Vol C Tables 4.2.6.8 and 6.1.1.4'
I I -0.4742 1.8119 'International Tables Vol C Tables 4.2.6.8 and 6.1.1.4'

loop_
_geom_angle_atom_site_label_1
_geom_angle_atom_site_label_2
_geom_angle_atom_site_label_3
_geom_angle_site_symmetry_1
_geom_angle_site_symmetry_3
_geom_angle
_geom_angle_publ_flag
O1 I1 O2 . . 101.27(19) no
O1 I1 O3 . . 97.61(19) no
O2 I1 O3 . . 96.70(18) no
O4 I2 O5 . . 96.8(2) no
O4 I2 O6 . . 99.60(18) no
O5 I2 O6 . . 97.86(19) no
O7 V1 O8 . . 100.4(2) no
O7 V1 O6 . 3_566 96.09(19) no
O8 V1 O6 . 3_566 99.5(2) no
O7 V1 O3 . 2_656 97.76(19) no
O8 V1 O3 . 2_656 94.27(19) no
O6 V1 O3 3_566 2_656 158.36(17) no
O7 V1 O2 . . 169.25(19) no
O8 V1 O2 . . 89.12(19) no
O6 V1 O2 3_566 . 77.19(15) no
O3 V1 O2 2_656 . 86.48(16) no
O7 V1 O5 . . 91.1(2) no
O8 V1 O5 . . 167.3(2) no
O6 V1 O5 3_566 . 84.60(16) no
O3 V1 O5 2_656 . 78.61(15) no
O2 V1 O5 . . 80.01(17) no
I1 O1 Li1 . 3_666 138.1(3) no
I1 O2 Li1 . . 125.9(3) no
I1 O2 V1 . . 134.0(2) no
Li1 O2 V1 . . 98.7(3) no
I1 O3 V1 . 2_646 123.5(2) no
I2 O4 Li1 . 4_566 117.0(3) no
I2 O5 V1 . . 145.9(2) no
I2 O6 V1 . 3_566 121.9(2) no
I2 O6 Li1 . 3_566 133.5(3) no
V1 O6 Li1 3_566 3_566 103.4(3) no
V1 O7 Li1 . 1_565 91.8(3) no
V1 O8 Li1 . 1_565 93.9(3) no
O2 Li1 O8 . 1_545 93.4(4) no
O2 Li1 O4 . 4_565 175.0(5) no
O8 Li1 O4 1_545 4_565 91.6(4) no
O2 Li1 O6 . 3_566 79.2(3) no
O8 Li1 O6 1_545 3_566 164.3(5) no
O4 Li1 O6 4_565 3_566 96.0(4) no
O2 Li1 O7 . 1_545 90.8(4) no
O8 Li1 O7 1_545 1_545 73.9(3) no
O4 Li1 O7 4_565 1_545 90.6(3) no
O6 Li1 O7 3_566 1_545 92.3(3) no
O2 Li1 O1 . 3_666 96.5(4) no
O8 Li1 O1 1_545 3_666 105.5(4) no
O4 Li1 O1 4_565 3_666 82.0(3) no
O6 Li1 O1 3_566 3_666 89.1(3) no
O7 Li1 O1 1_545 3_666 172.6(5) no

loop_
_geom_bond_atom_site_label_1
_geom_bond_atom_site_label_2
_geom_bond_site_symmetry_2
_geom_bond_distance
_geom_bond_publ_flag
I1 O1 . 1.798(4) yes
I1 O2 . 1.810(4) yes
I1 O3 . 1.846(4) yes
I2 O4 . 1.793(4) yes
I2 O5 . 1.814(4) yes
I2 O6 . 1.855(4) yes
V1 O7 . 1.632(4) no
V1 O8 . 1.649(4) no
V1 O6 3_566 1.992(4) no
V1 O3 2_656 1.998(4) no
V1 O2 . 2.196(4) no
V1 O5 . 2.239(4) no
Li1 O2 . 2.021(9) no
Li1 O8 1_545 2.060(9) no
Li1 O4 4_565 2.069(9) no
Li1 O6 3_566 2.085(9) no
Li1 O7 1_545 2.132(9) no
Li1 O1 3_666 2.228(9) no
